data_2203825
loop_
_publ_author_name
'Din\,cer, Muharrem'
'\"Ozdemir, Nam\?ik'
'Y\?ild\?ir\?im, \.Ismail'
'Demir, Elif'
'I\,s\?ik, \,Samil'

_publ_section_title
;
 4-Benzoyl-<i>N</i>-methyl-1,5-diphenyl-1<i>H</i>-pyrazole-3-carboxamide
;
_journal_issue 6
_journal_name_full 'Acta Crystallographica Section E'
_journal_page_first o946
_journal_page_last o948
_journal_paper_doi 10.1107/S1600536804010517
_journal_volume 60
_journal_year 2004
_chemical_formula_iupac 'C24 H19 N3 O2'
_chemical_formula_moiety 'C24 H19 N3 O2'
_chemical_formula_sum 'C24 H19 N3 O2'
_chemical_formula_weight 381.42
_chemical_name_systematic
;
4-Benzoyl-N-methyl-1,5-diphenyl-1H-pyrazole-3-carboxamide
;
_space_group_IT_number 14
_symmetry_cell_setting monoclinic
_symmetry_space_group_name_Hall '-P 2ybc'
_symmetry_space_group_name_H-M 'P 1 21/c 1'
_atom_sites_solution_hydrogens geom
_atom_sites_solution_primary direct
_atom_sites_solution_secondary difmap
_audit_creation_method SHELXL-97
_cell_angle_alpha 90.00
_cell_angle_beta 100.187(9)
_cell_angle_gamma 90.00
_cell_formula_units_Z 4
_cell_length_a 8.6587(10)
_cell_length_b 20.5881(19)
_cell_length_c 11.0082(13)
_cell_measurement_reflns_used 6124
_cell_measurement_temperature 293(2)
_cell_measurement_theta_max 26.27
_cell_measurement_theta_min 1.98
_cell_volume 1931.5(4)
_computing_cell_refinement X-AREA
_computing_data_collection 'X-AREA (Stoe & Cie, 2002)'
_computing_data_reduction 'X-RED32 (Stoe & Cie, 2002)'
_computing_molecular_graphics 'ORTEP-3 for Windows (Farrugia, 1997)'
_computing_publication_material 'WinGX (Farrugia, 1999)'
_computing_structure_refinement 'SHELXL97 (Sheldrick, 1997)'
_computing_structure_solution 'SHELXS97 (Sheldrick, 1997)'
_diffrn_ambient_temperature 293(2)
_diffrn_detector_area_resol_mean 6.67
_diffrn_measured_fraction_theta_full 1.000
_diffrn_measured_fraction_theta_max 1.000
_diffrn_measurement_device_type 'Stoe IPDS-2'
_diffrn_measurement_method 'w rotation'
_diffrn_radiation_monochromator 'plane graphite'
_diffrn_radiation_source 'sealed X-ray tube'
_diffrn_radiation_type MoK\a
_diffrn_radiation_wavelength 0.71073
_diffrn_reflns_av_R_equivalents 0.1069
_diffrn_reflns_av_sigmaI/netI 0.1073
_diffrn_reflns_limit_h_max 10
_diffrn_reflns_limit_h_min -10
_diffrn_reflns_limit_k_max 24
_diffrn_reflns_limit_k_min -24
_diffrn_reflns_limit_l_max 13
_diffrn_reflns_limit_l_min -13
_diffrn_reflns_number 20198
_diffrn_reflns_theta_full 25.00
_diffrn_reflns_theta_max 25.00
_diffrn_reflns_theta_min 1.98
_diffrn_standards_number 0
_exptl_absorpt_coefficient_mu 0.085
_exptl_absorpt_correction_T_max 0.9917
_exptl_absorpt_correction_T_min 0.9826
_exptl_absorpt_correction_type integration
_exptl_absorpt_process_details '(X-RED32; Stoe & Cie, 2002)'
_exptl_crystal_colour colourless
_exptl_crystal_density_diffrn 1.312
_exptl_crystal_density_method 'not measured'
_exptl_crystal_description prism
_exptl_crystal_F_000 800
_exptl_crystal_size_max 0.29
_exptl_crystal_size_mid 0.17
_exptl_crystal_size_min 0.09
_refine_diff_density_max 0.485
_refine_diff_density_min -0.672
_refine_ls_extinction_coef 0.0091(11)
_refine_ls_extinction_expression Fc^*^=kFc[1+0.001xFc^2^\l^3^/sin(2\q)]^-1/4^
_refine_ls_extinction_method SHELXL
_refine_ls_goodness_of_fit_ref 1.010
_refine_ls_hydrogen_treatment constr
_refine_ls_matrix_type full
_refine_ls_number_parameters 251
_refine_ls_number_reflns 3400
_refine_ls_number_restraints 0
_refine_ls_restrained_S_all 1.010
_refine_ls_R_factor_all 0.1452
_refine_ls_R_factor_gt 0.0581
_refine_ls_shift/su_max 0.000
_refine_ls_shift/su_mean 0.000
_refine_ls_structure_factor_coef Fsqd
_refine_ls_weighting_details 'calc w = 1/[\s^2^(Fo^2^)+(0.0427P)^2^] where P = (Fo^2^+2Fc^2^)/3'
_refine_ls_weighting_scheme calc
_refine_ls_wR_factor_gt 0.1184
_refine_ls_wR_factor_ref 0.1326
_reflns_number_gt 1440
_reflns_number_total 3400
_reflns_threshold_expression I>2\s(I)
_cod_data_source_file wn6243.cif
_cod_data_source_block I
_cod_depositor_comments
;
The following automatic conversions were performed:
'_exptl_absorpt_correction_type' value 'Integration' changed to
'integration' according to
'/home/saulius/struct/CIF-dictionaries/cif_core.dic' dictionary named
'cif_core.dic' version 2.4.1 from 2010-06-29.

Automatic conversion script
Id: cif_fix_enum 1527 2010-12-29 10:47:43Z saulius 

The following automatic conversions were performed:

'_exptl_absorpt_correction_type' value 'Integration' changed to
'integration' according to
/home/saulius/struct/CIF-dictionaries/cif_core.dic dictionary named
'cif_core.dic' version 2.4.1 from 2010-06-29.

Automatic conversion script
Id: cif_fix_values 1715 2011-07-08 13:25:40Z adriana 
;
_cod_original_sg_symbol_H-M 'P 21/c'
_cod_database_code 2203825
_cod_database_fobs_code 2203825

loop_
_symmetry_equiv_pos_as_xyz
'x, y, z'
'-x, y+1/2, -z+1/2'
'-x, -y, -z'
'x, -y-1/2, z-1/2'

loop_
_atom_site_label
_atom_site_fract_x
_atom_site_fract_y
_atom_site_fract_z
_atom_site_U_iso_or_equiv
_atom_site_adp_type
_atom_site_calc_flag
_atom_site_refinement_flags
_atom_site_occupancy
_atom_site_type_symbol
O1 0.3468(3) 0.20355(13) 0.6187(3) 0.0674(9) Uani d . 1 O
O2 0.1797(3) 0.06184(13) 0.7844(3) 0.0650(8) Uani d . 1 O
N1 0.0017(3) 0.26731(14) 0.6910(3) 0.0489(8) Uani d . 1 N
N2 -0.0980(3) 0.23662(14) 0.7561(3) 0.0469(8) Uani d . 1 N
N3 0.2076(3) 0.28783(15) 0.5345(3) 0.0542(6) Uani d . 1 N
H3 0.1203 0.3087 0.5246 0.065 Uiso calc R 1 H
C1 -0.0670(4) 0.17140(17) 0.7696(3) 0.0434(9) Uani d . 1 C
C2 0.0577(4) 0.15942(17) 0.7102(3) 0.0452(10) Uani d . 1 C
C3 0.0941(4) 0.21977(18) 0.6635(3) 0.0456(10) Uani d . 1 C
C4 0.2293(4) 0.2360(2) 0.6035(4) 0.0542(6) Uani d . 1 C
C5 0.3339(4) 0.30893(19) 0.4755(4) 0.0542(6) Uani d . 1 C
H5A 0.3032 0.3476 0.4287 0.081 Uiso calc R 1 H
H5B 0.3584 0.2754 0.4213 0.081 Uiso calc R 1 H
H5C 0.4246 0.3179 0.5370 0.081 Uiso calc R 1 H
C6 0.1321(4) 0.09558(19) 0.6940(4) 0.0508(10) Uani d . 1 C
C7 0.1501(4) 0.07440(18) 0.5681(4) 0.0502(10) Uani d . 1 C
C8 0.0698(5) 0.1029(2) 0.4638(4) 0.0635(12) Uani d . 1 C
H8 0.0004 0.1366 0.4706 0.076 Uiso calc R 1 H
C9 0.0905(5) 0.0822(2) 0.3471(4) 0.0716(13) Uani d . 1 C
H9 0.0367 0.1025 0.2767 0.086 Uiso calc R 1 H
C10 0.1893(5) 0.0324(2) 0.3370(5) 0.0714(13) Uani d . 1 C
H10 0.2031 0.0181 0.2595 0.086 Uiso calc R 1 H
C11 0.2691(5) 0.0031(2) 0.4413(5) 0.0781(14) Uani d . 1 C
H11 0.3374 -0.0309 0.4337 0.094 Uiso calc R 1 H
C12 0.2500(5) 0.0232(2) 0.5567(4) 0.0664(13) Uani d . 1 C
H12 0.3037 0.0024 0.6267 0.080 Uiso calc R 1 H
C13 -0.1578(4) 0.12776(17) 0.8364(3) 0.0439(10) Uani d . 1 C
C14 -0.0810(4) 0.09463(18) 0.9396(4) 0.0543(11) Uani d . 1 C
H14 0.0262 0.1006 0.9657 0.065 Uiso calc R 1 H
C15 -0.1623(5) 0.05295(19) 1.0038(4) 0.0612(11) Uani d . 1 C
H15 -0.1098 0.0311 1.0729 0.073 Uiso calc R 1 H
C16 -0.3193(5) 0.0439(2) 0.9659(4) 0.0667(13) Uani d . 1 C
H16 -0.3735 0.0156 1.0092 0.080 Uiso calc R 1 H
C17 -0.3988(5) 0.0763(2) 0.8637(4) 0.0645(12) Uani d . 1 C
H17 -0.5060 0.0700 0.8385 0.077 Uiso calc R 1 H
C18 -0.3182(4) 0.11816(18) 0.7995(4) 0.0529(11) Uani d . 1 C
H18 -0.3717 0.1401 0.7309 0.063 Uiso calc R 1 H
C19 -0.2127(4) 0.27546(18) 0.8027(4) 0.0456(9) Uani d . 1 C
C20 -0.2435(4) 0.26439(19) 0.9188(4) 0.0551(11) Uani d . 1 C
H20 -0.1899 0.2321 0.9684 0.066 Uiso calc R 1 H
C21 -0.3560(5) 0.3021(2) 0.9614(4) 0.0630(12) Uani d . 1 C
H21 -0.3789 0.2947 1.0397 0.076 Uiso calc R 1 H
C22 -0.4336(5) 0.3502(2) 0.8885(5) 0.0738(14) Uani d . 1 C
H22 -0.5100 0.3748 0.9168 0.089 Uiso calc R 1 H
C23 -0.3980(5) 0.3620(2) 0.7735(5) 0.0757(14) Uani d . 1 C
H23 -0.4484 0.3954 0.7253 0.091 Uiso calc R 1 H
C24 -0.2877(5) 0.3243(2) 0.7288(4) 0.0612(11) Uani d . 1 C
H24 -0.2646 0.3318 0.6507 0.073 Uiso calc R 1 H

loop_
_atom_site_aniso_label
_atom_site_aniso_U_11
_atom_site_aniso_U_22
_atom_site_aniso_U_33
_atom_site_aniso_U_12
_atom_site_aniso_U_13
_atom_site_aniso_U_23
O1 0.0522(16) 0.070(2) 0.086(2) 0.0114(14) 0.0271(15) 0.0208(16)
O2 0.0739(19) 0.063(2) 0.060(2) 0.0165(15) 0.0151(16) 0.0100(16)
N1 0.0545(18) 0.045(2) 0.051(2) -0.0045(16) 0.0203(17) 0.0016(16)
N2 0.0472(18) 0.045(2) 0.052(2) 0.0000(16) 0.0183(16) 0.0001(16)
N3 0.0412(11) 0.0658(16) 0.0593(15) 0.0054(10) 0.0193(10) 0.0219(11)
C1 0.044(2) 0.040(2) 0.048(3) -0.0020(17) 0.0133(19) -0.0010(19)
C2 0.047(2) 0.043(2) 0.047(3) 0.0006(18) 0.0119(19) 0.0015(18)
C3 0.044(2) 0.045(2) 0.049(3) 0.0030(18) 0.0137(19) 0.0007(19)
C4 0.0412(11) 0.0658(16) 0.0593(15) 0.0054(10) 0.0193(10) 0.0219(11)
C5 0.0412(11) 0.0658(16) 0.0593(15) 0.0054(10) 0.0193(10) 0.0219(11)
C6 0.046(2) 0.048(3) 0.060(3) 0.0019(18) 0.014(2) 0.003(2)
C7 0.053(2) 0.048(3) 0.052(3) 0.0031(19) 0.017(2) 0.001(2)
C8 0.074(3) 0.057(3) 0.058(3) 0.019(2) 0.006(2) -0.002(2)
C9 0.089(3) 0.065(3) 0.056(3) 0.018(3) 0.002(3) -0.002(2)
C10 0.085(3) 0.067(3) 0.064(3) 0.009(3) 0.019(3) -0.011(3)
C11 0.094(4) 0.069(3) 0.074(4) 0.030(3) 0.020(3) -0.008(3)
C12 0.077(3) 0.060(3) 0.063(3) 0.023(2) 0.015(3) 0.002(2)
C13 0.043(2) 0.041(2) 0.049(3) 0.0000(17) 0.0109(19) -0.0016(19)
C14 0.050(2) 0.057(3) 0.058(3) -0.001(2) 0.015(2) 0.001(2)
C15 0.068(3) 0.059(3) 0.059(3) -0.001(2) 0.018(2) 0.010(2)
C16 0.065(3) 0.064(3) 0.078(4) -0.012(2) 0.031(3) 0.007(3)
C17 0.047(2) 0.066(3) 0.083(4) -0.013(2) 0.019(3) 0.000(3)
C18 0.048(2) 0.055(3) 0.056(3) 0.0020(19) 0.011(2) -0.004(2)
C19 0.045(2) 0.045(2) 0.048(3) 0.0004(18) 0.010(2) -0.006(2)
C20 0.054(2) 0.061(3) 0.054(3) -0.001(2) 0.019(2) -0.006(2)
C21 0.067(3) 0.065(3) 0.062(3) -0.003(2) 0.025(2) -0.013(2)
C22 0.065(3) 0.074(4) 0.087(4) 0.006(2) 0.026(3) -0.023(3)
C23 0.079(3) 0.063(3) 0.087(4) 0.023(3) 0.021(3) -0.002(3)
C24 0.064(3) 0.060(3) 0.060(3) 0.008(2) 0.014(2) 0.001(2)

loop_
_atom_type_symbol
_atom_type_description
_atom_type_scat_dispersion_real
_atom_type_scat_dispersion_imag
_atom_type_scat_source
C C 0.0033 0.0016 'International Tables Vol C Tables 4.2.6.8 and 6.1.1.4'
H H 0.0000 0.0000 'International Tables Vol C Tables 4.2.6.8 and 6.1.1.4'
N N 0.0061 0.0033 'International Tables Vol C Tables 4.2.6.8 and 6.1.1.4'
O O 0.0106 0.0060 'International Tables Vol C Tables 4.2.6.8 and 6.1.1.4'

loop_
_geom_angle_atom_site_label_1
_geom_angle_atom_site_label_2
_geom_angle_atom_site_label_3
_geom_angle
_geom_angle_publ_flag
C3 N1 N2 103.9(3) yes
N1 N2 C1 112.3(3) yes
N1 N2 C19 118.0(3) ?
C1 N2 C19 129.7(3) ?
C4 N3 C5 118.0(3) yes
C4 N3 H3 121.0 ?
C5 N3 H3 121.0 ?
N2 C1 C2 106.1(3) yes
N2 C1 C13 122.7(3) ?
C2 C1 C13 131.2(3) ?
C1 C2 C3 105.1(3) yes
C1 C2 C6 127.3(3) yes
C3 C2 C6 127.5(3) yes
N1 C3 C2 112.6(3) yes
N1 C3 C4 119.3(3) yes
C2 C3 C4 127.6(3) yes
O1 C4 N3 124.4(3) yes
O1 C4 C3 121.9(4) yes
N3 C4 C3 113.6(3) yes
N3 C5 H5A 109.5 ?
N3 C5 H5B 109.5 ?
H5A C5 H5B 109.5 ?
N3 C5 H5C 109.5 ?
H5A C5 H5C 109.5 ?
H5B C5 H5C 109.5 ?
O2 C6 C7 121.0(4) yes
O2 C6 C2 119.7(4) yes
C7 C6 C2 119.3(4) yes
C8 C7 C12 119.0(4) ?
C8 C7 C6 122.5(4) ?
C12 C7 C6 118.6(4) ?
C7 C8 C9 121.0(4) ?
C7 C8 H8 119.5 ?
C9 C8 H8 119.5 ?
C10 C9 C8 119.6(4) ?
C10 C9 H9 120.2 ?
C8 C9 H9 120.2 ?
C9 C10 C11 119.8(4) ?
C9 C10 H10 120.1 ?
C11 C10 H10 120.1 ?
C10 C11 C12 121.1(4) ?
C10 C11 H11 119.4 ?
C12 C11 H11 119.4 ?
C11 C12 C7 119.5(4) ?
C11 C12 H12 120.2 ?
C7 C12 H12 120.2 ?
C14 C13 C18 118.5(3) ?
C14 C13 C1 119.2(3) ?
C18 C13 C1 122.3(3) ?
C15 C14 C13 120.7(4) ?
C15 C14 H14 119.7 ?
C13 C14 H14 119.7 ?
C16 C15 C14 120.0(4) ?
C16 C15 H15 120.0 ?
C14 C15 H15 120.0 ?
C15 C16 C17 120.6(4) ?
C15 C16 H16 119.7 ?
C17 C16 H16 119.7 ?
C18 C17 C16 119.7(4) ?
C18 C17 H17 120.2 ?
C16 C17 H17 120.2 ?
C17 C18 C13 120.6(4) ?
C17 C18 H18 119.7 ?
C13 C18 H18 119.7 ?
C20 C19 C24 121.5(4) ?
C20 C19 N2 120.0(3) ?
C24 C19 N2 118.5(3) ?
C19 C20 C21 119.0(4) ?
C19 C20 H20 120.5 ?
C21 C20 H20 120.5 ?
C22 C21 C20 120.3(4) ?
C22 C21 H21 119.8 ?
C20 C21 H21 119.8 ?
C21 C22 C23 119.9(4) ?
C21 C22 H22 120.1 ?
C23 C22 H22 120.1 ?
C22 C23 C24 120.6(4) ?
C22 C23 H23 119.7 ?
C24 C23 H23 119.7 ?
C19 C24 C23 118.7(4) ?
C19 C24 H24 120.7 ?
C23 C24 H24 120.7 ?

loop_
_geom_bond_atom_site_label_1
_geom_bond_atom_site_label_2
_geom_bond_distance
_geom_bond_publ_flag
O1 C4 1.204(4) yes
O2 C6 1.224(4) yes
N1 C3 1.332(4) yes
N1 N2 1.370(4) ?
N2 C1 1.372(4) yes
N2 C19 1.439(4) yes
N3 C4 1.304(4) yes
N3 C5 1.434(4) yes
N3 H3 0.8600 ?
C1 C2 1.380(4) yes
C1 C13 1.473(5) yes
C2 C3 1.402(5) yes
C2 C6 1.488(5) yes
C3 C4 1.480(5) yes
C5 H5A 0.9600 ?
C5 H5B 0.9600 ?
C5 H5C 0.9600 ?
C6 C7 1.487(5) yes
C7 C8 1.365(5) ?
C7 C12 1.384(5) ?
C8 C9 1.394(5) ?
C8 H8 0.9300 ?
C9 C10 1.353(5) ?
C9 H9 0.9300 ?
C10 C11 1.371(6) ?
C10 H10 0.9300 ?
C11 C12 1.374(5) ?
C11 H11 0.9300 ?
C12 H12 0.9300 ?
C13 C14 1.390(5) ?
C13 C18 1.391(5) ?
C14 C15 1.381(5) ?
C14 H14 0.9300 ?
C15 C16 1.363(5) ?
C15 H15 0.9300 ?
C16 C17 1.383(6) ?
C16 H16 0.9300 ?
C17 C18 1.379(5) ?
C17 H17 0.9300 ?
C18 H18 0.9300 ?
C19 C20 1.370(5) ?
C19 C24 1.381(5) ?
C20 C21 1.391(5) ?
C20 H20 0.9300 ?
C21 C22 1.374(6) ?
C21 H21 0.9300 ?
C22 C23 1.376(6) ?
C22 H22 0.9300 ?
C23 C24 1.386(5) ?
C23 H23 0.9300 ?
C24 H24 0.9300 ?

loop_
_geom_hbond_atom_site_label_D
_geom_hbond_atom_site_label_H
_geom_hbond_atom_site_label_A
_geom_hbond_site_symmetry_A
_geom_hbond_distance_DH
_geom_hbond_distance_HA
_geom_hbond_distance_DA
_geom_hbond_angle_DHA
N3 H3 N1 . 0.86 2.41 2.723(4) 102
C5 H5A O2 4_565 0.96 2.56 3.506(5) 170
C10 H10 Cg3 3_765 0.93 2.83 3.659(4) 149
C8 H8 Cg4 4_554 0.93 3.06 3.816(4) 139

loop_
_geom_torsion_atom_site_label_1
_geom_torsion_atom_site_label_2
_geom_torsion_atom_site_label_3
_geom_torsion_atom_site_label_4
_geom_torsion
C3 N1 N2 C1 0.6(4)
C3 N1 N2 C19 178.6(3)
N1 N2 C1 C2 -0.3(4)
C19 N2 C1 C2 -178.1(3)
N1 N2 C1 C13 179.8(3)
C19 N2 C1 C13 2.1(6)
N2 C1 C2 C3 -0.1(4)
C13 C1 C2 C3 179.7(4)
N2 C1 C2 C6 -177.4(3)
C13 C1 C2 C6 2.4(7)
N2 N1 C3 C2 -0.6(4)
N2 N1 C3 C4 -173.6(3)
C1 C2 C3 N1 0.5(4)
C6 C2 C3 N1 177.8(4)
C1 C2 C3 C4 172.8(4)
C6 C2 C3 C4 -9.9(6)
C5 N3 C4 O1 -2.0(7)
C5 N3 C4 C3 178.0(3)
N1 C3 C4 O1 150.4(4)
C2 C3 C4 O1 -21.4(7)
N1 C3 C4 N3 -29.5(5)
C2 C3 C4 N3 158.6(4)
C1 C2 C6 O2 -54.2(6)
C3 C2 C6 O2 129.1(4)
C1 C2 C6 C7 127.0(4)
C3 C2 C6 C7 -49.7(5)
O2 C6 C7 C8 165.3(4)
C2 C6 C7 C8 -15.9(5)
O2 C6 C7 C12 -13.5(6)
C2 C6 C7 C12 165.3(3)
C12 C7 C8 C9 -1.7(6)
C6 C7 C8 C9 179.4(4)
C7 C8 C9 C10 1.2(7)
C8 C9 C10 C11 -0.5(7)
C9 C10 C11 C12 0.4(7)
C10 C11 C12 C7 -0.9(7)
C8 C7 C12 C11 1.5(6)
C6 C7 C12 C11 -179.6(4)
N2 C1 C13 C14 -119.5(4)
C2 C1 C13 C14 60.7(6)
N2 C1 C13 C18 60.8(5)
C2 C1 C13 C18 -119.0(4)
C18 C13 C14 C15 0.2(6)
C1 C13 C14 C15 -179.5(4)
C13 C14 C15 C16 0.1(6)
C14 C15 C16 C17 -0.3(6)
C15 C16 C17 C18 0.1(7)
C16 C17 C18 C13 0.2(6)
C14 C13 C18 C17 -0.4(6)
C1 C13 C18 C17 179.3(3)
N1 N2 C19 C20 -138.7(4)
C1 N2 C19 C20 39.0(6)
N1 N2 C19 C24 40.1(5)
C1 N2 C19 C24 -142.2(4)
C24 C19 C20 C21 1.9(6)
N2 C19 C20 C21 -179.3(3)
C19 C20 C21 C22 -0.8(6)
C20 C21 C22 C23 -1.1(7)
C21 C22 C23 C24 1.9(7)
C20 C19 C24 C23 -1.0(6)
N2 C19 C24 C23 -179.8(4)
C22 C23 C24 C19 -0.9(7)

loop_
_cod_related_entry_id
_cod_related_entry_database
_cod_related_entry_code
1 ChemSpider 21130737
